data_7028801
loop_
_publ_author_name
'Yang, Song'
'Zhu, Xiancui'
'Zhou, Shuangliu'
'Wang, Shaowu'
'Feng, Zhijun'
'Wei, Yun'
'Miao, Hui'
'Guo, Liping'
'Wang, Fenhua'
'Zhang, Guangchao'
'Gu, Xiaoxia'
'Mu, Xiaolong'

_publ_section_title
;
 Synthesis, structure, and catalytic activity of novel trinuclear
 rare-earth metal amido complexes incorporating \m-\h(5):\h(1) bonding
 indolyl and \m3-oxo groups.
;
_journal_issue 6
_journal_name_full 'Dalton transactions (Cambridge, England : 2003)'
_journal_page_first 2521
_journal_page_last 2533
_journal_paper_doi 10.1039/c3dt51107c
_journal_volume 43
_journal_year 2014
_chemical_formula_sum 'C44 H60 Cl2 Er3 N7 O3 Si2'
_chemical_formula_weight 1363.85
_chemical_name_systematic
;
?
;
_space_group_IT_number 14
_symmetry_cell_setting monoclinic
_symmetry_space_group_name_Hall '-P 2yn'
_symmetry_space_group_name_H-M 'P 1 21/n 1'
_atom_sites_solution_hydrogens geom
_atom_sites_solution_primary direct
_atom_sites_solution_secondary difmap
_audit_creation_method SHELXL-97
_cell_angle_alpha 90.00
_cell_angle_beta 92.8960(10)
_cell_angle_gamma 90.00
_cell_formula_units_Z 4
_cell_length_a 15.1702(8)
_cell_length_b 15.9503(9)
_cell_length_c 21.0875(11)
_cell_measurement_reflns_used 9925
_cell_measurement_temperature 293(2)
_cell_measurement_theta_max 27.38
_cell_measurement_theta_min 2.32
_cell_volume 5096.0(5)
_computing_cell_refinement 'Bruker SMART'
_computing_data_collection 'Bruker SMART'
_computing_data_reduction 'Bruker SAINT'
_computing_molecular_graphics 'Bruker SHELXTL'
_computing_publication_material 'Bruker SHELXTL'
_computing_structure_refinement 'SHELXL-97 (Sheldrick, 1997)'
_computing_structure_solution 'SHELXS-97 (Sheldrick, 1990)'
_diffrn_ambient_temperature 293(2)
_diffrn_measured_fraction_theta_full 0.991
_diffrn_measured_fraction_theta_max 0.991
_diffrn_measurement_device_type 'CCD area detector'
_diffrn_measurement_method 'phi and omega scans'
_diffrn_radiation_monochromator graphite
_diffrn_radiation_source 'fine-focus sealed tube'
_diffrn_radiation_type MoK\a
_diffrn_radiation_wavelength 0.71073
_diffrn_reflns_av_R_equivalents 0.0434
_diffrn_reflns_av_sigmaI/netI 0.0440
_diffrn_reflns_limit_h_max 19
_diffrn_reflns_limit_h_min -19
_diffrn_reflns_limit_k_max 19
_diffrn_reflns_limit_k_min -20
_diffrn_reflns_limit_l_max 27
_diffrn_reflns_limit_l_min -23
_diffrn_reflns_number 43556
_diffrn_reflns_theta_full 27.56
_diffrn_reflns_theta_max 27.56
_diffrn_reflns_theta_min 1.60
_exptl_absorpt_coefficient_mu 5.091
_exptl_absorpt_correction_T_max 0.5359
_exptl_absorpt_correction_T_min 0.4782
_exptl_absorpt_correction_type none
_exptl_crystal_colour pink
_exptl_crystal_density_diffrn 1.778
_exptl_crystal_density_method 'not measured'
_exptl_crystal_description block
_exptl_crystal_F_000 2652
_exptl_crystal_size_max 0.17
_exptl_crystal_size_mid 0.15
_exptl_crystal_size_min 0.14
_refine_diff_density_max 1.540
_refine_diff_density_min -0.668
_refine_diff_density_rms 0.113
_refine_ls_extinction_method none
_refine_ls_goodness_of_fit_ref 1.012
_refine_ls_hydrogen_treatment constr
_refine_ls_matrix_type full
_refine_ls_number_parameters 556
_refine_ls_number_reflns 11677
_refine_ls_number_restraints 663
_refine_ls_restrained_S_all 1.027
_refine_ls_R_factor_all 0.0648
_refine_ls_R_factor_gt 0.0334
_refine_ls_shift/su_max 0.002
_refine_ls_shift/su_mean 0.000
_refine_ls_structure_factor_coef Fsqd
_refine_ls_weighting_details 'calc w=1/[\s^2^(Fo^2^)+(0.0226P)^2^+6.7276P] where P=(Fo^2^+2Fc^2^)/3'
_refine_ls_weighting_scheme calc
_refine_ls_wR_factor_gt 0.0613
_refine_ls_wR_factor_ref 0.0709
_reflns_number_gt 8236
_reflns_number_total 11677
_reflns_threshold_expression >2sigma(I)
_cod_data_source_file c3dt51107c.txt
_cod_data_source_block b
_cod_depositor_comments
;
The following automatic conversions were performed:

'_symmetry_cell_setting' value 'Monoclinic' changed to 'monoclinic'
according to
/usr/data/users/saulius/automatic-downloads/current/RSC/lib/dictionaries/cif_core.dic
dictionary named 'cif_core.dic' version 2.4.2 from 2011-04-26.

Automatic conversion script
Id: cif_fix_values 2281 2013-09-26 08:29:07Z andrius 
;
_cod_original_sg_symbol_H-M P2(1)/n
_cod_database_code 7028801

loop_
_symmetry_equiv_pos_as_xyz
'x, y, z'
'-x+1/2, y+1/2, -z+1/2'
'-x, -y, -z'
'x-1/2, -y-1/2, z-1/2'

loop_
_atom_site_label
_atom_site_type_symbol
_atom_site_fract_x
_atom_site_fract_y
_atom_site_fract_z
_atom_site_U_iso_or_equiv
_atom_site_adp_type
_atom_site_occupancy
_atom_site_symmetry_multiplicity
_atom_site_calc_flag
_atom_site_refinement_flags
Er1 Er 0.700041(14) 0.254910(13) 0.200936(11) 0.03730(6) Uani 1 1 d U
Er2 Er 0.885280(14) 0.224089(15) 0.114484(11) 0.04048(7) Uani 1 1 d U
Er3 Er 0.707135(14) 0.249247(14) 0.009235(11) 0.04034(6) Uani 1 1 d U
Cl1 Cl 0.85877(8) 0.34003(8) 0.20344(6) 0.0493(3) Uani 1 1 d U
Cl2 Cl 0.82147(9) 0.11374(9) 0.02565(7) 0.0570(4) Uani 1 1 d U
Si1 Si 1.08816(10) 0.14158(12) 0.13279(8) 0.0611(5) Uani 1 1 d U
Si2 Si 1.09025(11) 0.32484(13) 0.10368(9) 0.0684(5) Uani 1 1 d U
O1 O 0.7383(2) 0.25077(18) 0.10641(15) 0.0378(7) Uani 1 1 d U
O2 O 0.7028(2) 0.3154(2) 0.30461(18) 0.0575(10) Uani 1 1 d U
O3 O 0.6773(3) 0.1833(3) -0.09279(18) 0.0653(11) Uani 1 1 d U
N1 N 0.5957(3) 0.3606(3) 0.1815(2) 0.0511(11) Uani 1 1 d U
N2 N 0.5543(3) 0.1976(3) 0.2063(2) 0.0565(12) Uani 1 1 d U
N3 N 0.8222(3) 0.1351(2) 0.1953(2) 0.0449(10) Uani 1 1 d U
N4 N 0.5680(3) 0.1886(3) 0.0235(2) 0.0533(11) Uani 1 1 d U
N5 N 0.5974(3) 0.3553(3) 0.0017(3) 0.0643(13) Uani 1 1 d U
N6 N 0.8649(3) 0.3166(3) 0.0236(2) 0.0511(10) Uani 1 1 d U
N7 N 1.0336(3) 0.2336(3) 0.1186(2) 0.0515(11) Uani 1 1 d U
C1 C 0.5082(3) 0.3345(3) 0.1807(3) 0.0501(12) Uani 1 1 d U
C2 C 0.4525(4) 0.4017(4) 0.1712(3) 0.0766(18) Uani 1 1 d U
H2 H 0.3911 0.4004 0.1686 0.092 Uiso 1 1 calc R
C3 C 0.5051(5) 0.4711(4) 0.1664(4) 0.089(2) Uani 1 1 d U
H3 H 0.4860 0.5260 0.1599 0.107 Uiso 1 1 calc R
C4 C 0.5919(4) 0.4443(4) 0.1730(3) 0.0737(17) Uani 1 1 d U
H4 H 0.6408 0.4793 0.1717 0.088 Uiso 1 1 calc R
C5 C 0.4910(3) 0.2493(3) 0.1922(3) 0.0500(12) Uani 1 1 d U
H5 H 0.4330 0.2300 0.1896 0.060 Uiso 1 1 calc R
C6 C 0.5320(4) 0.1123(4) 0.2249(4) 0.100(2) Uani 1 1 d U
H6A H 0.5108 0.1145 0.2675 0.120 Uiso 1 1 calc R
H6B H 0.4833 0.0934 0.1969 0.120 Uiso 1 1 calc R
C7 C 0.5969(4) 0.0535(4) 0.2242(4) 0.090(2) Uani 1 1 d U
H7A H 0.5886 0.0214 0.1853 0.108 Uiso 1 1 calc R
H7B H 0.5890 0.0152 0.2592 0.108 Uiso 1 1 calc R
C8 C 0.7427(4) 0.0971(3) 0.1788(3) 0.0540(13) Uani 1 1 d U
H8 H 0.7262 0.0818 0.1373 0.065 Uiso 1 1 calc R
C9 C 0.6902(4) 0.0839(3) 0.2288(3) 0.0592(13) Uani 1 1 d U
C10 C 0.7417(4) 0.1109(3) 0.2834(3) 0.0566(13) Uani 1 1 d U
C11 C 0.7287(5) 0.1107(4) 0.3488(3) 0.0739(17) Uani 1 1 d U
H11 H 0.6763 0.0907 0.3642 0.089 Uiso 1 1 calc R
C12 C 0.7943(5) 0.1404(4) 0.3894(3) 0.0806(19) Uani 1 1 d U
H12 H 0.7865 0.1406 0.4329 0.097 Uiso 1 1 calc R
C13 C 0.8729(5) 0.1705(4) 0.3666(3) 0.0749(17) Uani 1 1 d U
H13 H 0.9164 0.1904 0.3954 0.090 Uiso 1 1 calc R
C14 C 0.8885(4) 0.1716(4) 0.3032(3) 0.0605(14) Uani 1 1 d U
H14 H 0.9413 0.1920 0.2887 0.073 Uiso 1 1 calc R
C15 C 0.8219(3) 0.1411(3) 0.2612(3) 0.0477(12) Uani 1 1 d U
C16 C 0.5009(3) 0.2466(4) 0.0255(3) 0.0543(13) Uani 1 1 d U
C17 C 0.4211(4) 0.2064(4) 0.0335(3) 0.0736(17) Uani 1 1 d U
H17 H 0.3659 0.2312 0.0356 0.088 Uiso 1 1 calc R
C18 C 0.4403(5) 0.1231(5) 0.0378(4) 0.0872(19) Uani 1 1 d U
H18 H 0.4000 0.0803 0.0439 0.105 Uiso 1 1 calc R
C19 C 0.5305(4) 0.1134(4) 0.0316(3) 0.0760(17) Uani 1 1 d U
H19 H 0.5603 0.0624 0.0328 0.091 Uiso 1 1 calc R
C20 C 0.5200(4) 0.3316(4) 0.0148(3) 0.0632(15) Uani 1 1 d U
H20 H 0.4754 0.3713 0.0173 0.076 Uiso 1 1 calc R
C21 C 0.6170(5) 0.4466(4) 0.0002(4) 0.100(2) Uani 1 1 d U
H21A H 0.5653 0.4760 -0.0172 0.120 Uiso 1 1 calc R
H21B H 0.6287 0.4663 0.0433 0.120 Uiso 1 1 calc R
C22 C 0.6908(4) 0.4674(4) -0.0366(4) 0.0801(18) Uani 1 1 d U
H22A H 0.7109 0.5235 -0.0254 0.096 Uiso 1 1 calc R
H22B H 0.6719 0.4677 -0.0813 0.096 Uiso 1 1 calc R
C23 C 0.8067(3) 0.3834(3) 0.0300(3) 0.0511(12) Uani 1 1 d U
H23 H 0.7965 0.4088 0.0687 0.061 Uiso 1 1 calc R
C24 C 0.7659(4) 0.4077(4) -0.0266(3) 0.0612(14) Uani 1 1 d U
C25 C 0.8028(4) 0.3576(4) -0.0739(3) 0.0634(14) Uani 1 1 d U
C26 C 0.7914(4) 0.3534(5) -0.1408(3) 0.0829(19) Uani 1 1 d U
H26 H 0.7528 0.3894 -0.1630 0.099 Uiso 1 1 calc R
C27 C 0.8383(5) 0.2955(6) -0.1712(4) 0.101(2) Uani 1 1 d U
H27 H 0.8308 0.2919 -0.2151 0.121 Uiso 1 1 calc R
C28 C 0.8969(5) 0.2415(6) -0.1401(3) 0.097(2) Uani 1 1 d U
H28 H 0.9272 0.2026 -0.1635 0.116 Uiso 1 1 calc R
C29 C 0.9114(4) 0.2440(5) -0.0753(3) 0.0774(18) Uani 1 1 d U
H29 H 0.9515 0.2079 -0.0546 0.093 Uiso 1 1 calc R
C30 C 0.8641(3) 0.3022(4) -0.0417(3) 0.0582(13) Uani 1 1 d U
C31 C 0.6214(4) 0.3169(5) 0.3368(3) 0.0866(19) Uani 1 1 d U
H31A H 0.6018 0.2602 0.3450 0.104 Uiso 1 1 calc R
H31B H 0.5758 0.3451 0.3108 0.104 Uiso 1 1 calc R
C32 C 0.6377(5) 0.3614(6) 0.3956(4) 0.103(2) Uani 1 1 d U
H32A H 0.6214 0.3267 0.4309 0.124 Uiso 1 1 calc R
H32B H 0.6026 0.4122 0.3957 0.124 Uiso 1 1 calc R
C33 C 0.7307(5) 0.3823(5) 0.4024(3) 0.093(2) Uani 1 1 d U
H33A H 0.7610 0.3460 0.4333 0.112 Uiso 1 1 calc R
H33B H 0.7387 0.4401 0.4158 0.112 Uiso 1 1 calc R
C34 C 0.7649(5) 0.3692(4) 0.3380(3) 0.0764(18) Uani 1 1 d U
H34A H 0.7695 0.4223 0.3160 0.092 Uiso 1 1 calc R
H34B H 0.8228 0.3432 0.3413 0.092 Uiso 1 1 calc R
C35 C 0.6009(5) 0.2102(5) -0.1305(3) 0.094(2) Uani 1 1 d U
H35A H 0.5555 0.2300 -0.1034 0.113 Uiso 1 1 calc R
H35B H 0.6164 0.2554 -0.1586 0.113 Uiso 1 1 calc R
C36 C 0.5700(6) 0.1392(6) -0.1665(5) 0.140(3) Uani 1 1 d U
H36A H 0.5542 0.1557 -0.2098 0.168 Uiso 1 1 calc R
H36B H 0.5183 0.1156 -0.1480 0.168 Uiso 1 1 calc R
C37 C 0.6409(7) 0.0776(6) -0.1655(4) 0.134(3) Uani 1 1 d U
H37A H 0.6182 0.0220 -0.1575 0.161 Uiso 1 1 calc R
H37B H 0.6691 0.0771 -0.2057 0.161 Uiso 1 1 calc R
C38 C 0.7019(6) 0.1023(5) -0.1156(4) 0.104(2) Uani 1 1 d U
H38A H 0.7610 0.1046 -0.1310 0.124 Uiso 1 1 calc R
H38B H 0.7016 0.0618 -0.0813 0.124 Uiso 1 1 calc R
C39 C 1.0106(5) 0.0521(4) 0.1258(4) 0.106(3) Uani 1 1 d U
H39A H 0.9848 0.0496 0.0834 0.159 Uiso 1 1 calc R
H39B H 0.9648 0.0593 0.1552 0.159 Uiso 1 1 calc R
H39C H 1.0419 0.0009 0.1353 0.159 Uiso 1 1 calc R
C40 C 1.1385(5) 0.1311(6) 0.2154(3) 0.113(3) Uani 1 1 d U
H40A H 1.1697 0.1817 0.2269 0.169 Uiso 1 1 calc R
H40B H 1.1789 0.0847 0.2171 0.169 Uiso 1 1 calc R
H40C H 1.0929 0.1215 0.2444 0.169 Uiso 1 1 calc R
C41 C 1.1771(5) 0.1188(6) 0.0778(4) 0.117(3) Uani 1 1 d U
H41A H 1.2157 0.1663 0.0761 0.176 Uiso 1 1 calc R
H41B H 1.1514 0.1076 0.0361 0.176 Uiso 1 1 calc R
H41C H 1.2101 0.0708 0.0928 0.176 Uiso 1 1 calc R
C42 C 1.0318(5) 0.4221(4) 0.1248(4) 0.096(2) Uani 1 1 d U
H42A H 0.9757 0.4245 0.1016 0.144 Uiso 1 1 calc R
H42B H 1.0666 0.4699 0.1143 0.144 Uiso 1 1 calc R
H42C H 1.0227 0.4222 0.1696 0.144 Uiso 1 1 calc R
C43 C 1.1998(5) 0.3324(6) 0.1487(4) 0.121(3) Uani 1 1 d U
H43A H 1.1923 0.3216 0.1929 0.181 Uiso 1 1 calc R
H43B H 1.2237 0.3876 0.1438 0.181 Uiso 1 1 calc R
H43C H 1.2396 0.2917 0.1325 0.181 Uiso 1 1 calc R
C44 C 1.1137(6) 0.3367(6) 0.0181(3) 0.114(3) Uani 1 1 d U
H44A H 1.0591 0.3366 -0.0071 0.171 Uiso 1 1 calc R
H44B H 1.1499 0.2910 0.0053 0.171 Uiso 1 1 calc R
H44C H 1.1440 0.3887 0.0120 0.171 Uiso 1 1 calc R

loop_
_atom_site_aniso_label
_atom_site_aniso_U_11
_atom_site_aniso_U_22
_atom_site_aniso_U_33
_atom_site_aniso_U_23
_atom_site_aniso_U_13
_atom_site_aniso_U_12
Er1 0.03071(11) 0.03828(12) 0.04341(14) -0.00171(10) 0.00679(9) -0.00244(9)
Er2 0.02756(10) 0.05465(14) 0.03920(13) -0.00260(11) 0.00133(9) 0.00094(10)
Er3 0.03204(11) 0.04656(13) 0.04191(14) -0.00159(10) -0.00309(9) -0.00010(9)
Cl1 0.0415(7) 0.0555(8) 0.0518(8) -0.0110(6) 0.0088(6) -0.0131(6)
Cl2 0.0541(8) 0.0607(8) 0.0553(9) -0.0139(7) -0.0064(7) 0.0141(7)
Si1 0.0355(8) 0.0941(13) 0.0535(11) -0.0052(9) 0.0002(7) 0.0117(8)
Si2 0.0396(9) 0.0988(14) 0.0677(12) -0.0132(10) 0.0121(8) -0.0229(9)
O1 0.0304(15) 0.0422(18) 0.0409(18) -0.0013(14) 0.0015(13) -0.0005(14)
O2 0.053(2) 0.068(2) 0.053(2) -0.0146(19) 0.0153(18) -0.0070(18)
O3 0.063(2) 0.077(3) 0.054(2) -0.015(2) -0.0100(19) 0.003(2)
N1 0.042(2) 0.043(2) 0.068(3) 0.002(2) 0.004(2) 0.0030(18)
N2 0.037(2) 0.042(2) 0.090(3) 0.012(2) 0.007(2) -0.0086(18)
N3 0.043(2) 0.042(2) 0.049(2) -0.0006(19) -0.0013(19) 0.0062(17)
N4 0.045(2) 0.058(3) 0.057(3) 0.002(2) 0.002(2) -0.011(2)
N5 0.041(2) 0.053(3) 0.099(4) 0.018(3) 0.006(2) 0.005(2)
N6 0.037(2) 0.068(3) 0.048(2) 0.002(2) -0.0007(19) -0.0072(19)
N7 0.032(2) 0.075(3) 0.048(3) -0.009(2) 0.0013(19) -0.003(2)
C1 0.038(2) 0.050(3) 0.062(3) -0.002(2) 0.000(2) 0.003(2)
C2 0.048(3) 0.065(3) 0.115(5) -0.003(3) -0.011(3) 0.013(3)
C3 0.068(4) 0.054(3) 0.144(5) 0.000(4) -0.014(4) 0.015(3)
C4 0.063(3) 0.043(3) 0.114(5) 0.001(3) -0.003(3) -0.001(3)
C5 0.030(2) 0.057(3) 0.064(3) 0.002(3) 0.006(2) -0.003(2)
C6 0.056(4) 0.061(4) 0.184(6) 0.033(4) 0.006(4) -0.013(3)
C7 0.056(3) 0.057(3) 0.158(5) 0.022(4) 0.013(4) -0.009(3)
C8 0.053(3) 0.038(3) 0.069(3) 0.001(2) -0.004(3) 0.001(2)
C9 0.047(3) 0.039(3) 0.091(4) 0.015(3) 0.007(3) 0.004(2)
C10 0.055(3) 0.047(3) 0.070(3) 0.017(2) 0.021(3) 0.015(2)
C11 0.074(4) 0.071(4) 0.080(4) 0.028(3) 0.035(3) 0.018(3)
C12 0.099(5) 0.087(4) 0.058(4) 0.019(3) 0.024(3) 0.031(4)
C13 0.085(4) 0.086(4) 0.053(3) 0.006(3) 0.003(3) 0.021(3)
C14 0.065(3) 0.065(3) 0.052(3) 0.007(3) 0.003(3) 0.012(3)
C15 0.047(3) 0.047(3) 0.049(3) 0.009(2) 0.006(2) 0.013(2)
C16 0.037(2) 0.069(3) 0.057(3) -0.001(3) 0.003(2) -0.006(2)
C17 0.048(3) 0.090(4) 0.084(4) -0.002(4) 0.012(3) -0.015(3)
C18 0.067(4) 0.087(4) 0.108(5) -0.001(4) 0.016(4) -0.033(3)
C19 0.070(4) 0.066(3) 0.092(4) -0.002(3) 0.011(4) -0.015(3)
C20 0.041(3) 0.069(3) 0.079(4) 0.014(3) 0.001(3) 0.008(3)
C21 0.076(4) 0.065(4) 0.158(6) 0.027(4) 0.017(4) 0.015(3)
C22 0.065(4) 0.061(3) 0.114(5) 0.027(3) -0.001(3) 0.001(3)
C23 0.044(3) 0.054(3) 0.055(3) 0.008(2) 0.001(2) -0.014(2)
C24 0.049(3) 0.063(3) 0.071(3) 0.023(3) -0.001(3) -0.013(2)
C25 0.041(3) 0.096(4) 0.053(3) 0.018(3) -0.002(2) -0.017(3)
C26 0.053(4) 0.140(5) 0.056(4) 0.021(4) -0.003(3) -0.014(3)
C27 0.071(4) 0.178(6) 0.055(4) 0.003(4) 0.008(3) -0.007(4)
C28 0.059(4) 0.172(6) 0.060(4) -0.011(4) 0.017(3) 0.007(4)
C29 0.036(3) 0.140(5) 0.057(3) -0.004(4) 0.009(3) 0.005(3)
C30 0.035(2) 0.096(4) 0.045(3) 0.008(3) 0.007(2) -0.010(2)
C31 0.062(4) 0.126(5) 0.073(4) -0.026(4) 0.017(3) -0.007(4)
C32 0.084(4) 0.152(6) 0.076(4) -0.034(4) 0.023(4) 0.001(4)
C33 0.099(5) 0.116(5) 0.067(4) -0.033(4) 0.026(4) -0.032(4)
C34 0.082(4) 0.083(4) 0.066(4) -0.024(3) 0.019(3) -0.028(3)
C35 0.094(5) 0.116(5) 0.068(4) -0.017(4) -0.032(4) 0.016(4)
C36 0.126(6) 0.150(6) 0.136(6) -0.036(5) -0.060(5) -0.002(5)
C37 0.157(6) 0.122(6) 0.118(6) -0.044(5) -0.052(5) 0.007(5)
C38 0.112(5) 0.106(5) 0.090(5) -0.046(4) -0.022(4) 0.017(4)
C39 0.077(5) 0.081(5) 0.157(8) -0.003(5) -0.024(5) 0.016(4)
C40 0.105(6) 0.151(8) 0.079(5) 0.002(5) -0.033(5) 0.021(6)
C41 0.100(6) 0.142(8) 0.115(7) 0.008(6) 0.049(5) 0.055(6)
C42 0.082(5) 0.078(5) 0.132(7) -0.010(5) 0.032(5) -0.035(4)
C43 0.062(5) 0.172(9) 0.127(7) -0.016(7) -0.008(5) -0.046(5)
C44 0.122(7) 0.143(8) 0.081(5) -0.002(5) 0.039(5) -0.049(6)

loop_
_atom_type_symbol
_atom_type_description
_atom_type_scat_dispersion_real
_atom_type_scat_dispersion_imag
_atom_type_scat_source
C C 0.0033 0.0016 'International Tables Vol C Tables 4.2.6.8 and 6.1.1.4'
H H 0.0000 0.0000 'International Tables Vol C Tables 4.2.6.8 and 6.1.1.4'
N N 0.0061 0.0033 'International Tables Vol C Tables 4.2.6.8 and 6.1.1.4'
O O 0.0106 0.0060 'International Tables Vol C Tables 4.2.6.8 and 6.1.1.4'
Si Si 0.0817 0.0704 'International Tables Vol C Tables 4.2.6.8 and 6.1.1.4'
Cl Cl 0.1484 0.1585 'International Tables Vol C Tables 4.2.6.8 and 6.1.1.4'
Er Er -0.2586 4.9576 'International Tables Vol C Tables 4.2.6.8 and 6.1.1.4'

loop_
_geom_angle_atom_site_label_1
_geom_angle_atom_site_label_2
_geom_angle_atom_site_label_3
_geom_angle
O1 Er1 N1 94.22(14)
O1 Er1 O2 152.44(12)
N1 Er1 O2 81.34(15)
O1 Er1 N2 109.36(15)
N1 Er1 N2 70.46(14)
O2 Er1 N2 94.85(15)
O1 Er1 C8 73.81(16)
N1 Er1 C8 145.64(16)
O2 Er1 C8 123.56(16)
N2 Er1 C8 83.10(16)
O1 Er1 N3 73.15(12)
N1 Er1 N3 167.30(15)
O2 Er1 N3 110.47(13)
N2 Er1 N3 111.86(14)
C8 Er1 N3 30.06(14)
O1 Er1 Cl1 75.61(9)
N1 Er1 Cl1 103.36(11)
O2 Er1 Cl1 78.98(9)
N2 Er1 Cl1 172.02(12)
C8 Er1 Cl1 104.49(13)
N3 Er1 Cl1 75.32(9)
O1 Er1 C9 100.85(16)
N1 Er1 C9 134.32(16)
O2 Er1 C9 101.58(17)
N2 Er1 C9 63.87(15)
C8 Er1 C9 28.97(17)
N3 Er1 C9 49.82(15)
Cl1 Er1 C9 122.08(12)
O1 Er1 C15 101.45(14)
N1 Er1 C15 163.53(16)
O2 Er1 C15 82.42(15)
N2 Er1 C15 108.37(15)
C8 Er1 C15 46.58(17)
N3 Er1 C15 29.03(14)
Cl1 Er1 C15 76.06(12)
C9 Er1 C15 47.44(16)
O1 Er1 C10 118.39(14)
N1 Er1 C10 142.59(16)
O2 Er1 C10 77.30(15)
N2 Er1 C10 81.09(16)
C8 Er1 C10 46.53(18)
N3 Er1 C10 48.34(15)
Cl1 Er1 C10 102.25(12)
C9 Er1 C10 28.71(16)
C15 Er1 C10 28.21(15)
O1 Er1 Er2 39.34(8)
N1 Er1 Er2 124.85(11)
O2 Er1 Er2 124.22(9)
N2 Er1 Er2 138.16(12)
C8 Er1 Er2 63.87(13)
N3 Er1 Er2 44.85(9)
Cl1 Er1 Er2 49.44(3)
C9 Er1 Er2 91.44(13)
C15 Er1 Er2 67.54(11)
C10 Er1 Er2 92.55(11)
N7 Er2 O1 165.18(14)
N7 Er2 N6 94.41(15)
O1 Er2 N6 75.00(13)
N7 Er2 N3 115.89(15)
O1 Er2 N3 75.15(12)
N6 Er2 N3 149.71(13)
N7 Er2 Cl1 96.40(11)
O1 Er2 Cl1 75.00(8)
N6 Er2 Cl1 96.64(11)
N3 Er2 Cl1 80.51(10)
N7 Er2 Cl2 113.03(11)
O1 Er2 Cl2 75.80(8)
N6 Er2 Cl2 79.78(11)
N3 Er2 Cl2 88.06(10)
Cl1 Er2 Cl2 150.50(4)
N7 Er2 Si1 27.40(12)
O1 Er2 Si1 167.41(8)
N6 Er2 Si1 114.16(11)
N3 Er2 Si1 94.66(10)
Cl1 Er2 Si1 111.10(4)
Cl2 Er2 Si1 96.79(4)
N7 Er2 Er3 140.31(11)
O1 Er2 Er3 35.97(8)
N6 Er2 Er3 49.73(10)
N3 Er2 Er3 101.24(9)
Cl1 Er2 Er3 103.35(3)
Cl2 Er2 Er3 52.24(3)
Si1 Er2 Er3 143.97(3)
N7 Er2 Er1 143.71(11)
O1 Er2 Er1 36.06(8)
N6 Er2 Er1 104.79(11)
N3 Er2 Er1 50.18(9)
Cl1 Er2 Er1 51.58(3)
Cl2 Er2 Er1 100.66(3)
Si1 Er2 Er1 139.50(3)
Er3 Er2 Er1 71.961(8)
O1 Er3 N4 92.27(14)
O1 Er3 N5 100.46(16)
N4 Er3 N5 70.79(16)
O1 Er3 O3 154.85(13)
N4 Er3 O3 78.83(15)
N5 Er3 O3 98.71(16)
O1 Er3 N6 73.79(13)
N4 Er3 N6 166.03(15)
N5 Er3 N6 110.37(15)
O3 Er3 N6 114.18(14)
O1 Er3 C23 74.18(15)
N4 Er3 C23 145.04(17)
N5 Er3 C23 80.03(17)
O3 Er3 C23 125.45(16)
N6 Er3 C23 30.70(15)
O1 Er3 Cl2 77.12(9)
N4 Er3 Cl2 102.85(12)
N5 Er3 Cl2 173.23(12)
O3 Er3 Cl2 81.97(10)
N6 Er3 Cl2 75.20(10)
C23 Er3 Cl2 105.13(12)
O1 Er3 C30 102.67(14)
N4 Er3 C30 163.91(17)
N5 Er3 C30 111.58(17)
O3 Er3 C30 85.10(16)
N6 Er3 C30 29.65(14)
C23 Er3 C30 47.75(19)
Cl2 Er3 C30 75.18(14)
O1 Er3 C24 101.30(16)
N4 Er3 C24 134.88(17)
N5 Er3 C24 64.52(17)
O3 Er3 C24 101.58(17)
N6 Er3 C24 50.26(15)
C23 Er3 C24 29.06(16)
Cl2 Er3 C24 122.03(13)
C30 Er3 C24 48.17(19)
O1 Er3 C25 119.48(14)
N4 Er3 C25 143.19(15)
N5 Er3 C25 84.58(18)
O3 Er3 C25 78.38(17)
N6 Er3 C25 49.13(14)
C23 Er3 C25 47.08(18)
Cl2 Er3 C25 102.13(14)
C30 Er3 C25 29.00(16)
C24 Er3 C25 28.67(18)
O1 Er3 Er2 39.81(8)
N4 Er3 Er2 123.42(11)
N5 Er3 Er2 130.78(13)
O3 Er3 Er2 129.10(9)
N6 Er3 Er2 44.78(10)
C23 Er3 Er2 64.07(11)
Cl2 Er3 Er2 50.45(3)
C30 Er3 Er2 67.98(11)
C24 Er3 Er2 91.66(12)
C25 Er3 Er2 93.36(11)
Er2 Cl1 Er1 78.98(3)
Er2 Cl2 Er3 77.31(4)
N7 Si1 C39 110.4(3)
N7 Si1 C41 114.9(3)
C39 Si1 C41 106.2(4)
N7 Si1 C40 114.3(3)
C39 Si1 C40 103.4(4)
C41 Si1 C40 106.7(4)
N7 Si1 Er2 37.48(14)
C39 Si1 Er2 73.6(2)
C41 Si1 Er2 134.1(3)
C40 Si1 Er2 118.1(3)
N7 Si2 C42 114.4(3)
N7 Si2 C44 112.5(3)
C42 Si2 C44 105.4(4)
N7 Si2 C43 113.4(3)
C42 Si2 C43 104.3(4)
C44 Si2 C43 106.0(4)
Er3 O1 Er1 150.84(16)
Er3 O1 Er2 104.23(13)
Er1 O1 Er2 104.60(13)
C34 O2 C31 108.5(5)
C34 O2 Er1 132.3(3)
C31 O2 Er1 117.5(3)
C38 O3 C35 107.4(5)
C38 O3 Er3 130.5(4)
C35 O3 Er3 118.2(4)
C4 N1 C1 105.1(4)
C4 N1 Er1 139.7(4)
C1 N1 Er1 115.1(3)
C5 N2 C6 118.5(5)
C5 N2 Er1 115.0(3)
C6 N2 Er1 126.5(4)
C8 N3 C15 103.7(5)
C8 N3 Er2 116.5(3)
C15 N3 Er2 132.5(3)
C8 N3 Er1 74.1(3)
C15 N3 Er1 82.5(3)
Er2 N3 Er1 84.97(12)
C19 N4 C16 106.1(5)
C19 N4 Er3 140.5(4)
C16 N4 Er3 113.4(3)
C20 N5 C21 118.8(5)
C20 N5 Er3 115.1(4)
C21 N5 Er3 124.0(4)
C23 N6 C30 104.3(5)
C23 N6 Er2 116.4(4)
C30 N6 Er2 132.3(4)
C23 N6 Er3 75.2(3)
C30 N6 Er3 81.7(3)
Er2 N6 Er3 85.49(13)
Si1 N7 Si2 121.1(2)
Si1 N7 Er2 115.1(2)
Si2 N7 Er2 123.7(2)
C2 C1 N1 110.4(5)
C2 C1 C5 131.3(5)
N1 C1 C5 118.2(4)
C3 C2 C1 106.5(6)
C3 C2 H2 126.8
C1 C2 H2 126.7
C2 C3 C4 107.3(6)
C2 C3 H3 126.3
C4 C3 H3 126.3
N1 C4 C3 110.7(6)
N1 C4 H4 124.7
C3 C4 H4 124.7
N2 C5 C1 121.0(5)
N2 C5 H5 119.5
C1 C5 H5 119.5
C7 C6 N2 117.5(6)
C7 C6 H6A 107.9
N2 C6 H6A 107.9
C7 C6 H6B 107.9
N2 C6 H6B 107.9
H6A C6 H6B 107.2
C6 C7 C9 117.3(6)
C6 C7 H7A 108.0
C9 C7 H7A 108.0
C6 C7 H7B 108.0
C9 C7 H7B 108.0
H7A C7 H7B 107.2
C9 C8 N3 114.0(5)
C9 C8 Er1 81.6(3)
N3 C8 Er1 75.9(3)
C9 C8 H8 123.0
N3 C8 H8 123.0
Er1 C8 H8 111.0
C8 C9 C10 105.1(5)
C8 C9 C7 125.8(6)
C10 C9 C7 129.0(6)
C8 C9 Er1 69.5(3)
C10 C9 Er1 80.9(3)
C7 C9 Er1 111.3(4)
C11 C10 C15 119.6(6)
C11 C10 C9 134.0(6)
C15 C10 C9 106.4(5)
C11 C10 Er1 123.2(4)
C15 C10 Er1 72.5(3)
C9 C10 Er1 70.4(3)
C12 C11 C10 118.7(7)
C12 C11 H11 120.6
C10 C11 H11 120.6
C11 C12 C13 120.8(7)
C11 C12 H12 119.6
C13 C12 H12 119.6
C14 C13 C12 122.3(7)
C14 C13 H13 118.8
C12 C13 H13 118.8
C13 C14 C15 117.4(6)
C13 C14 H14 121.3
C15 C14 H14 121.3
N3 C15 C14 128.2(5)
N3 C15 C10 110.7(5)
C14 C15 C10 121.1(6)
N3 C15 Er1 68.5(2)
C14 C15 Er1 119.5(4)
C10 C15 Er1 79.3(3)
N4 C16 C17 110.1(5)
N4 C16 C20 118.9(5)
C17 C16 C20 130.8(6)
C18 C17 C16 106.0(6)
C18 C17 H17 127.0
C16 C17 H17 127.0
C17 C18 C19 108.1(6)
C17 C18 H18 125.9
C19 C18 H18 125.9
N4 C19 C18 109.7(6)
N4 C19 H19 125.2
C18 C19 H19 125.2
N5 C20 C16 121.3(5)
N5 C20 H20 119.4
C16 C20 H20 119.4
C22 C21 N5 113.6(6)
C22 C21 H21A 108.8
N5 C21 H21A 108.8
C22 C21 H21B 108.8
N5 C21 H21B 108.8
H21A C21 H21B 107.7
C21 C22 C24 112.8(5)
C21 C22 H22A 109.0
C24 C22 H22A 109.0
C21 C22 H22B 109.0
C24 C22 H22B 109.0
H22A C22 H22B 107.8
C24 C23 N6 113.0(6)
C24 C23 Er3 81.7(3)
N6 C23 Er3 74.1(3)
C24 C23 H23 123.5
N6 C23 H23 123.5
Er3 C23 H23 112.3
C23 C24 C25 106.0(5)
C23 C24 C22 127.6(7)
C25 C24 C22 126.0(6)
C23 C24 Er3 69.2(3)
C25 C24 Er3 79.8(3)
C22 C24 Er3 111.3(4)
C26 C25 C24 134.1(6)
C26 C25 C30 119.3(7)
C24 C25 C30 106.6(5)
C26 C25 Er3 122.3(4)
C24 C25 Er3 71.5(3)
C30 C25 Er3 71.2(3)
C27 C26 C25 117.8(7)
C27 C26 H26 121.1
C25 C26 H26 121.1
C26 C27 C28 123.0(7)
C26 C27 H27 118.5
C28 C27 H27 118.5
C29 C28 C27 121.5(8)
C29 C28 H28 119.2
C27 C28 H28 119.2
C28 C29 C30 117.7(7)
C28 C29 H29 121.1
C30 C29 H29 121.1
C29 C30 N6 129.4(6)
C29 C30 C25 120.7(6)
N6 C30 C25 109.9(5)
C29 C30 Er3 117.8(4)
N6 C30 Er3 68.6(3)
C25 C30 Er3 79.8(3)
O2 C31 C32 107.4(6)
O2 C31 H31A 110.2
C32 C31 H31A 110.2
O2 C31 H31B 110.2
C32 C31 H31B 110.2
H31A C31 H31B 108.5
C31 C32 C33 108.8(6)
C31 C32 H32A 109.9
C33 C32 H32A 109.9
C31 C32 H32B 109.9
C33 C32 H32B 109.9
H32A C32 H32B 108.3
C32 C33 C34 105.0(6)
C32 C33 H33A 110.7
C34 C33 H33A 110.7
C32 C33 H33B 110.7
C34 C33 H33B 110.7
H33A C33 H33B 108.8
O2 C34 C33 106.3(5)
O2 C34 H34A 110.5
C33 C34 H34A 110.5
O2 C34 H34B 110.5
C33 C34 H34B 110.5
H34A C34 H34B 108.7
C36 C35 O3 106.9(7)
C36 C35 H35A 110.3
O3 C35 H35A 110.3
C36 C35 H35B 110.3
O3 C35 H35B 110.3
H35A C35 H35B 108.6
C35 C36 C37 107.7(7)
C35 C36 H36A 110.2
C37 C36 H36A 110.2
C35 C36 H36B 110.2
C37 C36 H36B 110.2
H36A C36 H36B 108.5
C38 C37 C36 106.0(7)
C38 C37 H37A 110.5
C36 C37 H37A 110.5
C38 C37 H37B 110.5
C36 C37 H37B 110.5
H37A C37 H37B 108.7
C37 C38 O3 109.1(7)
C37 C38 H38A 109.9
O3 C38 H38A 109.9
C37 C38 H38B 109.9
O3 C38 H38B 109.9
H38A C38 H38B 108.3
Si1 C39 H39A 109.5
Si1 C39 H39B 109.5
H39A C39 H39B 109.5
Si1 C39 H39C 109.5
H39A C39 H39C 109.5
H39B C39 H39C 109.5
Si1 C40 H40A 109.5
Si1 C40 H40B 109.5
H40A C40 H40B 109.5
Si1 C40 H40C 109.5
H40A C40 H40C 109.5
H40B C40 H40C 109.5
Si1 C41 H41A 109.5
Si1 C41 H41B 109.5
H41A C41 H41B 109.5
Si1 C41 H41C 109.5
H41A C41 H41C 109.5
H41B C41 H41C 109.5
Si2 C42 H42A 109.5
Si2 C42 H42B 109.5
H42A C42 H42B 109.5
Si2 C42 H42C 109.5
H42A C42 H42C 109.5
H42B C42 H42C 109.5
Si2 C43 H43A 109.5
Si2 C43 H43B 109.5
H43A C43 H43B 109.5
Si2 C43 H43C 109.5
H43A C43 H43C 109.5
H43B C43 H43C 109.5
Si2 C44 H44A 109.5
Si2 C44 H44B 109.5
H44A C44 H44B 109.5
Si2 C44 H44C 109.5
H44A C44 H44C 109.5
H44B C44 H44C 109.5

loop_
_geom_bond_atom_site_label_1
_geom_bond_atom_site_label_2
_geom_bond_distance
Er1 O1 2.105(3)
Er1 N1 2.334(4)
Er1 O2 2.388(4)
Er1 N2 2.400(4)
Er1 C8 2.647(5)
Er1 N3 2.669(4)
Er1 Cl1 2.7625(12)
Er1 C9 2.796(5)
Er1 C15 2.844(5)
Er1 C10 2.930(5)
Er1 Er2 3.4612(3)
Er2 N7 2.252(4)
Er2 O1 2.267(3)
Er2 N6 2.426(4)
Er2 N3 2.450(4)
Er2 Cl1 2.6788(13)
Er2 Cl2 2.7132(14)
Er2 Si1 3.3517(16)
Er2 Er3 3.4328(3)
Er3 O1 2.080(3)
Er3 N4 2.355(4)
Er3 N5 2.373(4)
Er3 O3 2.417(4)
Er3 N6 2.627(4)
Er3 C23 2.643(5)
Er3 Cl2 2.7819(13)
Er3 C30 2.792(5)
Er3 C24 2.797(5)
Er3 C25 2.902(6)
Si1 N7 1.704(5)
Si1 C39 1.851(7)
Si1 C41 1.859(7)
Si1 C40 1.874(7)
Si2 N7 1.728(5)
Si2 C42 1.852(7)
Si2 C44 1.867(7)
Si2 C43 1.876(7)
O2 C34 1.432(6)
O2 C31 1.439(7)
O3 C38 1.434(8)
O3 C35 1.436(7)
N1 C4 1.348(7)
N1 C1 1.390(6)
N2 C5 1.290(6)
N2 C6 1.460(7)
N3 C8 1.378(6)
N3 C15 1.392(7)
N4 C19 1.343(7)
N4 C16 1.378(7)
N5 C20 1.278(7)
N5 C21 1.487(8)
N6 C23 1.395(7)
N6 C30 1.396(7)
C1 C2 1.373(7)
C1 C5 1.408(7)
C2 C3 1.371(9)
C2 H2 0.9300
C3 C4 1.385(8)
C3 H3 0.9300
C4 H4 0.9300
C5 H5 0.9300
C6 C7 1.362(8)
C6 H6A 0.9700
C6 H6B 0.9700
C7 C9 1.495(8)
C7 H7A 0.9700
C7 H7B 0.9700
C8 C9 1.369(8)
C8 H8 0.9300
C9 C10 1.426(8)
C10 C11 1.404(8)
C10 C15 1.410(7)
C11 C12 1.365(9)
C11 H11 0.9300
C12 C13 1.394(9)
C12 H12 0.9300
C13 C14 1.369(8)
C13 H13 0.9300
C14 C15 1.398(7)
C14 H14 0.9300
C16 C17 1.387(8)
C16 C20 1.407(8)
C17 C18 1.361(9)
C17 H17 0.9300
C18 C19 1.390(9)
C18 H18 0.9300
C19 H19 0.9300
C20 H20 0.9300
C21 C22 1.433(9)
C21 H21A 0.9700
C21 H21B 0.9700
C22 C24 1.492(8)
C22 H22A 0.9700
C22 H22B 0.9700
C23 C24 1.373(7)
C23 H23 0.9300
C24 C25 1.415(9)
C25 C26 1.414(9)
C25 C30 1.429(8)
C26 C27 1.347(10)
C26 H26 0.9300
C27 C28 1.379(10)
C27 H27 0.9300
C28 C29 1.374(9)
C28 H28 0.9300
C29 C30 1.389(8)
C29 H29 0.9300
C31 C32 1.440(9)
C31 H31A 0.9700
C31 H31B 0.9700
C32 C33 1.449(9)
C32 H32A 0.9700
C32 H32B 0.9700
C33 C34 1.492(9)
C33 H33A 0.9700
C33 H33B 0.9700
C34 H34A 0.9700
C34 H34B 0.9700
C35 C36 1.429(10)
C35 H35A 0.9700
C35 H35B 0.9700
C36 C37 1.456(11)
C36 H36A 0.9700
C36 H36B 0.9700
C37 C38 1.421(9)
C37 H37A 0.9700
C37 H37B 0.9700
C38 H38A 0.9700
C38 H38B 0.9700
C39 H39A 0.9600
C39 H39B 0.9600
C39 H39C 0.9600
C40 H40A 0.9600
C40 H40B 0.9600
C40 H40C 0.9600
C41 H41A 0.9600
C41 H41B 0.9600
C41 H41C 0.9600
C42 H42A 0.9600
C42 H42B 0.9600
C42 H42C 0.9600
C43 H43A 0.9600
C43 H43B 0.9600
C43 H43C 0.9600
C44 H44A 0.9600
C44 H44B 0.9600
C44 H44C 0.9600

loop_
_geom_torsion_atom_site_label_1
_geom_torsion_atom_site_label_2
_geom_torsion_atom_site_label_3
_geom_torsion_atom_site_label_4
_geom_torsion
O1 Er1 Er2 N7 154.8(2)
N1 Er1 Er2 N7 109.8(2)
O2 Er1 Er2 N7 5.3(2)
N2 Er1 Er2 N7 -150.6(3)
C8 Er1 Er2 N7 -109.0(2)
N3 Er1 Er2 N7 -79.9(2)
Cl1 Er1 Er2 N7 32.9(2)
C9 Er1 Er2 N7 -99.8(2)
C15 Er1 Er2 N7 -57.7(2)
C10 Er1 Er2 N7 -71.1(2)
N1 Er1 Er2 O1 -44.92(18)
O2 Er1 Er2 O1 -149.49(17)
N2 Er1 Er2 O1 54.7(2)
C8 Er1 Er2 O1 96.23(19)
N3 Er1 Er2 O1 125.32(18)
Cl1 Er1 Er2 O1 -121.89(13)
C9 Er1 Er2 O1 105.44(18)
C15 Er1 Er2 O1 147.50(18)
C10 Er1 Er2 O1 134.14(18)
O1 Er1 Er2 N6 35.15(16)
N1 Er1 Er2 N6 -9.77(17)
O2 Er1 Er2 N6 -114.34(16)
N2 Er1 Er2 N6 89.82(19)
C8 Er1 Er2 N6 131.39(17)
N3 Er1 Er2 N6 160.48(16)
Cl1 Er1 Er2 N6 -86.74(11)
C9 Er1 Er2 N6 140.60(17)
C15 Er1 Er2 N6 -177.35(16)
C10 Er1 Er2 N6 169.30(17)
O1 Er1 Er2 N3 -125.32(18)
N1 Er1 Er2 N3 -170.24(18)
O2 Er1 Er2 N3 85.19(17)
N2 Er1 Er2 N3 -70.7(2)
C8 Er1 Er2 N3 -29.09(18)
Cl1 Er1 Er2 N3 112.79(13)
C9 Er1 Er2 N3 -19.88(18)
C15 Er1 Er2 N3 22.18(17)
C10 Er1 Er2 N3 8.82(18)
O1 Er1 Er2 Cl1 121.89(13)
N1 Er1 Er2 Cl1 76.97(13)
O2 Er1 Er2 Cl1 -27.60(12)
N2 Er1 Er2 Cl1 176.55(17)
C8 Er1 Er2 Cl1 -141.88(14)
N3 Er1 Er2 Cl1 -112.79(13)
C9 Er1 Er2 Cl1 -132.67(14)
C15 Er1 Er2 Cl1 -90.61(13)
C10 Er1 Er2 Cl1 -103.97(13)
O1 Er1 Er2 Cl2 -46.97(13)
N1 Er1 Er2 Cl2 -91.89(13)
O2 Er1 Er2 Cl2 163.54(12)
N2 Er1 Er2 Cl2 7.70(16)
C8 Er1 Er2 Cl2 49.27(14)
N3 Er1 Er2 Cl2 78.35(13)
Cl1 Er1 Er2 Cl2 -168.86(5)
C9 Er1 Er2 Cl2 58.48(14)
C15 Er1 Er2 Cl2 100.53(13)
C10 Er1 Er2 Cl2 87.18(13)
O1 Er1 Er2 Si1 -160.90(14)
N1 Er1 Er2 Si1 154.18(14)
O2 Er1 Er2 Si1 49.61(13)
N2 Er1 Er2 Si1 -106.24(17)
C8 Er1 Er2 Si1 -64.67(15)
N3 Er1 Er2 Si1 -35.58(13)
Cl1 Er1 Er2 Si1 77.21(6)
C9 Er1 Er2 Si1 -55.46(14)
C15 Er1 Er2 Si1 -13.40(13)
C10 Er1 Er2 Si1 -26.76(14)
O1 Er1 Er2 Er3 -2.74(13)
N1 Er1 Er2 Er3 -47.66(13)
O2 Er1 Er2 Er3 -152.23(11)
N2 Er1 Er2 Er3 51.92(16)
C8 Er1 Er2 Er3 93.49(14)
N3 Er1 Er2 Er3 122.58(12)
Cl1 Er1 Er2 Er3 -124.63(4)
C9 Er1 Er2 Er3 102.70(13)
C15 Er1 Er2 Er3 144.76(12)
C10 Er1 Er2 Er3 131.40(13)
N7 Er2 Er3 O1 -156.5(2)
N6 Er2 Er3 O1 -126.15(19)
N3 Er2 Er3 O1 44.04(16)
Cl1 Er2 Er3 O1 -38.75(13)
Cl2 Er2 Er3 O1 122.63(13)
Si1 Er2 Er3 O1 158.49(14)
Er1 Er2 Er3 O1 2.75(13)
N7 Er2 Er3 N4 159.4(2)
O1 Er2 Er3 N4 -44.13(19)
N6 Er2 Er3 N4 -170.3(2)
N3 Er2 Er3 N4 -0.10(17)
Cl1 Er2 Er3 N4 -82.88(14)
Cl2 Er2 Er3 N4 78.50(14)
Si1 Er2 Er3 N4 114.36(15)
Er1 Er2 Er3 N4 -41.39(14)
N7 Er2 Er3 N5 -107.8(2)
O1 Er2 Er3 N5 48.7(2)
N6 Er2 Er3 N5 -77.5(2)
N3 Er2 Er3 N5 92.69(18)
Cl1 Er2 Er3 N5 9.91(16)
Cl2 Er2 Er3 N5 171.29(16)
Si1 Er2 Er3 N5 -152.85(17)
Er1 Er2 Er3 N5 51.40(16)
N7 Er2 Er3 O3 55.7(2)
O1 Er2 Er3 O3 -147.85(18)
N6 Er2 Er3 O3 86.0(2)
N3 Er2 Er3 O3 -103.82(16)
Cl1 Er2 Er3 O3 173.40(13)
Cl2 Er2 Er3 O3 -25.22(14)
Si1 Er2 Er3 O3 10.64(15)
Er1 Er2 Er3 O3 -145.11(13)
N7 Er2 Er3 N6 -30.3(2)
O1 Er2 Er3 N6 126.15(19)
N3 Er2 Er3 N6 170.18(18)
Cl1 Er2 Er3 N6 87.40(15)
Cl2 Er2 Er3 N6 -111.22(15)
Si1 Er2 Er3 N6 -75.36(16)
Er1 Er2 Er3 N6 128.89(15)
N7 Er2 Er3 C23 -60.2(2)
O1 Er2 Er3 C23 96.30(19)
N6 Er2 Er3 C23 -29.8(2)
N3 Er2 Er3 C23 140.34(18)
Cl1 Er2 Er3 C23 57.56(15)
Cl2 Er2 Er3 C23 -141.06(16)
Si1 Er2 Er3 C23 -105.20(16)
Er1 Er2 Er3 C23 99.05(15)
N7 Er2 Er3 Cl2 80.89(18)
O1 Er2 Er3 Cl2 -122.63(13)
N6 Er2 Er3 Cl2 111.22(15)
N3 Er2 Er3 Cl2 -78.59(11)
Cl1 Er2 Er3 Cl2 -161.38(5)
Si1 Er2 Er3 Cl2 35.86(7)
Er1 Er2 Er3 Cl2 -119.89(4)
N7 Er2 Er3 C30 -7.7(2)
O1 Er2 Er3 C30 148.73(19)
N6 Er2 Er3 C30 22.6(2)
N3 Er2 Er3 C30 -167.23(18)
Cl1 Er2 Er3 C30 109.99(15)
Cl2 Er2 Er3 C30 -88.63(15)
Si1 Er2 Er3 C30 -52.77(16)
Er1 Er2 Er3 C30 151.48(15)
N7 Er2 Er3 C24 -50.7(2)
O1 Er2 Er3 C24 105.74(19)
N6 Er2 Er3 C24 -20.4(2)
N3 Er2 Er3 C24 149.78(18)
Cl1 Er2 Er3 C24 67.00(15)
Cl2 Er2 Er3 C24 -131.62(15)
Si1 Er2 Er3 C24 -95.76(16)
Er1 Er2 Er3 C24 108.49(15)
N7 Er2 Er3 C25 -22.1(2)
O1 Er2 Er3 C25 134.40(19)
N6 Er2 Er3 C25 8.2(2)
N3 Er2 Er3 C25 178.43(17)
Cl1 Er2 Er3 C25 95.65(15)
Cl2 Er2 Er3 C25 -102.97(15)
Si1 Er2 Er3 C25 -67.11(16)
Er1 Er2 Er3 C25 137.14(14)
N7 Er2 Cl1 Er1 -161.14(12)
O1 Er2 Cl1 Er1 31.16(8)
N6 Er2 Cl1 Er1 103.64(10)
N3 Er2 Cl1 Er1 -45.89(10)
Cl2 Er2 Cl1 Er1 22.69(10)
Si1 Er2 Cl1 Er1 -137.25(4)
Er3 Er2 Cl1 Er1 53.52(3)
O1 Er1 Cl1 Er2 -33.76(8)
N1 Er1 Cl1 Er2 -124.74(12)
O2 Er1 Cl1 Er2 157.03(10)
N2 Er1 Cl1 Er2 -163.2(8)
C8 Er1 Cl1 Er2 34.92(14)
N3 Er1 Cl1 Er2 42.23(10)
C9 Er1 Cl1 Er2 60.17(17)
C15 Er1 Cl1 Er2 72.20(12)
C10 Er1 Cl1 Er2 82.77(13)
N7 Er2 Cl2 Er3 -136.75(13)
O1 Er2 Cl2 Er3 30.68(8)
N6 Er2 Cl2 Er3 -46.28(11)
N3 Er2 Cl2 Er3 105.85(10)
Cl1 Er2 Cl2 Er3 39.12(10)
Si1 Er2 Cl2 Er3 -159.69(4)
Er1 Er2 Cl2 Er3 57.02(3)
O1 Er3 Cl2 Er2 -33.58(9)
N4 Er3 Cl2 Er2 -122.98(12)
N5 Er3 Cl2 Er2 -103.2(11)
O3 Er3 Cl2 Er2 160.49(11)
N6 Er3 Cl2 Er2 42.78(10)
C23 Er3 Cl2 Er2 35.84(14)
C30 Er3 Cl2 Er2 73.47(13)
C24 Er3 Cl2 Er2 61.81(17)
C25 Er3 Cl2 Er2 84.28(13)
O1 Er2 Si1 N7 -178.1(4)
N6 Er2 Si1 N7 47.0(3)
N3 Er2 Si1 N7 -142.6(3)
Cl1 Er2 Si1 N7 -61.0(3)
Cl2 Er2 Si1 N7 128.8(3)
Er3 Er2 Si1 N7 101.0(3)
Er1 Er2 Si1 N7 -116.0(3)
N7 Er2 Si1 C39 -169.2(4)
O1 Er2 Si1 C39 12.7(5)
N6 Er2 Si1 C39 -122.3(3)
N3 Er2 Si1 C39 48.1(3)
Cl1 Er2 Si1 C39 129.7(3)
Cl2 Er2 Si1 C39 -40.5(3)
Er3 Er2 Si1 C39 -68.3(3)
Er1 Er2 Si1 C39 74.8(3)
N7 Er2 Si1 C41 -72.4(5)
O1 Er2 Si1 C41 109.5(6)
N6 Er2 Si1 C41 -25.4(4)
N3 Er2 Si1 C41 145.0(4)
Cl1 Er2 Si1 C41 -133.4(4)
Cl2 Er2 Si1 C41 56.4(4)
Er3 Er2 Si1 C41 28.6(4)
Er1 Er2 Si1 C41 171.6(4)
N7 Er2 Si1 C40 94.0(4)
O1 Er2 Si1 C40 -84.0(5)
N6 Er2 Si1 C40 141.0(3)
N3 Er2 Si1 C40 -48.6(3)
Cl1 Er2 Si1 C40 33.0(3)
Cl2 Er2 Si1 C40 -137.2(3)
Er3 Er2 Si1 C40 -165.0(3)
Er1 Er2 Si1 C40 -22.0(3)
N4 Er3 O1 Er1 -26.7(3)
N5 Er3 O1 Er1 44.2(3)
O3 Er3 O1 Er1 -94.9(4)
N6 Er3 O1 Er1 152.5(3)
C23 Er3 O1 Er1 120.5(3)
Cl2 Er3 O1 Er1 -129.4(3)
C30 Er3 O1 Er1 159.3(3)
C24 Er3 O1 Er1 110.0(3)
C25 Er3 O1 Er1 133.8(3)
Er2 Er3 O1 Er1 -171.2(4)
N4 Er3 O1 Er2 144.43(15)
N5 Er3 O1 Er2 -144.69(14)
O3 Er3 O1 Er2 76.3(3)
N6 Er3 O1 Er2 -36.33(13)
C23 Er3 O1 Er2 -68.30(16)
Cl2 Er3 O1 Er2 41.77(9)
C30 Er3 O1 Er2 -29.55(18)
C24 Er3 O1 Er2 -78.84(17)
C25 Er3 O1 Er2 -55.0(2)
N1 Er1 O1 Er3 -44.4(3)
O2 Er1 O1 Er3 -123.7(3)
N2 Er1 O1 Er3 26.4(3)
C8 Er1 O1 Er3 102.8(3)
N3 Er1 O1 Er3 134.2(3)
Cl1 Er1 O1 Er3 -147.1(3)
C9 Er1 O1 Er3 92.3(3)
C15 Er1 O1 Er3 140.7(3)
C10 Er1 O1 Er3 116.6(3)
Er2 Er1 O1 Er3 171.1(4)
N1 Er1 O1 Er2 144.47(14)
O2 Er1 O1 Er2 65.1(3)
N2 Er1 O1 Er2 -144.77(13)
C8 Er1 O1 Er2 -68.34(15)
N3 Er1 O1 Er2 -36.96(12)
Cl1 Er1 O1 Er2 41.75(9)
C9 Er1 O1 Er2 -78.85(16)
C15 Er1 O1 Er2 -30.44(16)
C10 Er1 O1 Er2 -54.58(19)
N7 Er2 O1 Er3 85.1(5)
N6 Er2 O1 Er3 39.63(14)
N3 Er2 O1 Er3 -135.14(15)
Cl1 Er2 O1 Er3 140.92(12)
Cl2 Er2 O1 Er3 -43.38(10)
Si1 Er2 O1 Er3 -98.4(4)
Er1 Er2 O1 Er3 -175.6(2)
N7 Er2 O1 Er1 -99.4(5)
N6 Er2 O1 Er1 -144.81(16)
N3 Er2 O1 Er1 40.42(13)
Cl1 Er2 O1 Er1 -43.52(9)
Cl2 Er2 O1 Er1 132.19(12)
Si1 Er2 O1 Er1 77.1(4)
Er3 Er2 O1 Er1 175.6(2)
O1 Er1 O2 C34 -21.6(7)
N1 Er1 O2 C34 -104.1(5)
N2 Er1 O2 C34 -173.4(5)
C8 Er1 O2 C34 101.6(5)
N3 Er1 O2 C34 71.1(5)
Cl1 Er1 O2 C34 1.4(5)
C9 Er1 O2 C34 122.3(5)
C15 Er1 O2 C34 78.6(5)
C10 Er1 O2 C34 106.8(5)
Er2 Er1 O2 C34 22.5(6)
O1 Er1 O2 C31 141.5(4)
N1 Er1 O2 C31 59.1(5)
N2 Er1 O2 C31 -10.3(5)
C8 Er1 O2 C31 -95.2(5)
N3 Er1 O2 C31 -125.8(4)
Cl1 Er1 O2 C31 164.6(5)
C9 Er1 O2 C31 -74.6(5)
C15 Er1 O2 C31 -118.2(5)
C10 Er1 O2 C31 -90.0(5)
Er2 Er1 O2 C31 -174.4(4)
O1 Er3 O3 C38 -22.8(8)
N4 Er3 O3 C38 -93.8(6)
N5 Er3 O3 C38 -162.1(6)
N6 Er3 O3 C38 80.8(6)
C23 Er3 O3 C38 114.0(6)
Cl2 Er3 O3 C38 11.1(6)
C30 Er3 O3 C38 86.8(6)
C24 Er3 O3 C38 132.3(6)
C25 Er3 O3 C38 115.3(6)
Er2 Er3 O3 C38 30.5(6)
O1 Er3 O3 C35 132.1(5)
N4 Er3 O3 C35 61.1(5)
N5 Er3 O3 C35 -7.2(5)
N6 Er3 O3 C35 -124.3(5)
C23 Er3 O3 C35 -91.1(5)
Cl2 Er3 O3 C35 166.0(5)
C30 Er3 O3 C35 -118.3(5)
C24 Er3 O3 C35 -72.8(5)
C25 Er3 O3 C35 -89.8(5)
Er2 Er3 O3 C35 -174.6(4)
O1 Er1 N1 C4 -77.5(7)
O2 Er1 N1 C4 75.1(7)
N2 Er1 N1 C4 173.4(7)
C8 Er1 N1 C4 -144.7(6)
N3 Er1 N1 C4 -83.8(9)
Cl1 Er1 N1 C4 -1.3(7)
C9 Er1 N1 C4 172.8(6)
C15 Er1 N1 C4 84.6(9)
C10 Er1 N1 C4 130.7(6)
Er2 Er1 N1 C4 -50.9(7)
O1 Er1 N1 C1 106.5(4)
O2 Er1 N1 C1 -100.9(4)
N2 Er1 N1 C1 -2.6(4)
C8 Er1 N1 C1 39.3(6)
N3 Er1 N1 C1 100.3(7)
Cl1 Er1 N1 C1 -177.3(4)
C9 Er1 N1 C1 -3.1(5)
C15 Er1 N1 C1 -91.3(6)
C10 Er1 N1 C1 -45.3(5)
Er2 Er1 N1 C1 133.2(3)
O1 Er1 N2 C5 -83.3(4)
N1 Er1 N2 C5 4.3(4)
O2 Er1 N2 C5 83.3(4)
C8 Er1 N2 C5 -153.4(4)
N3 Er1 N2 C5 -162.3(4)
Cl1 Er1 N2 C5 44.3(11)
C9 Er1 N2 C5 -176.1(5)
C15 Er1 N2 C5 166.9(4)
C10 Er1 N2 C5 159.7(4)
Er2 Er1 N2 C5 -116.5(4)
O1 Er1 N2 C6 98.1(6)
N1 Er1 N2 C6 -174.3(6)
O2 Er1 N2 C6 -95.3(6)
C8 Er1 N2 C6 28.0(6)
N3 Er1 N2 C6 19.0(6)
Cl1 Er1 N2 C6 -134.4(8)
C9 Er1 N2 C6 5.2(6)
C15 Er1 N2 C6 -11.7(6)
C10 Er1 N2 C6 -19.0(6)
Er2 Er1 N2 C6 64.8(6)
N7 Er2 N3 C8 -150.9(3)
O1 Er2 N3 C8 39.6(3)
N6 Er2 N3 C8 29.6(5)
Cl1 Er2 N3 C8 116.5(4)
Cl2 Er2 N3 C8 -36.2(3)
Si1 Er2 N3 C8 -132.9(3)
Er3 Er2 N3 C8 14.7(4)
Er1 Er2 N3 C8 69.4(3)
N7 Er2 N3 C15 64.6(5)
O1 Er2 N3 C15 -104.8(4)
N6 Er2 N3 C15 -114.9(5)
Cl1 Er2 N3 C15 -28.0(4)
Cl2 Er2 N3 C15 179.3(4)
Si1 Er2 N3 C15 82.7(4)
Er3 Er2 N3 C15 -129.8(4)
Er1 Er2 N3 C15 -75.0(4)
N7 Er2 N3 Er1 139.63(13)
O1 Er2 N3 Er1 -29.79(10)
N6 Er2 N3 Er1 -39.8(3)
Cl1 Er2 N3 Er1 47.08(8)
Cl2 Er2 N3 Er1 -105.62(9)
Si1 Er2 N3 Er1 157.72(8)
Er3 Er2 N3 Er1 -54.77(9)
O1 Er1 N3 C8 -86.7(3)
N1 Er1 N3 C8 -80.1(7)
O2 Er1 N3 C8 122.2(3)
N2 Er1 N3 C8 17.9(4)
Cl1 Er1 N3 C8 -165.8(3)
C9 Er1 N3 C8 34.2(3)
C15 Er1 N3 C8 106.6(5)
C10 Er1 N3 C8 72.5(4)
Er2 Er1 N3 C8 -119.4(4)
O1 Er1 N3 C15 166.7(3)
N1 Er1 N3 C15 173.3(6)
O2 Er1 N3 C15 15.6(3)
N2 Er1 N3 C15 -88.7(3)
C8 Er1 N3 C15 -106.6(5)
Cl1 Er1 N3 C15 87.6(3)
C9 Er1 N3 C15 -72.4(3)
C10 Er1 N3 C15 -34.1(3)
Er2 Er1 N3 C15 134.0(3)
O1 Er1 N3 Er2 32.71(11)
N1 Er1 N3 Er2 39.2(7)
O2 Er1 N3 Er2 -118.41(13)
N2 Er1 N3 Er2 137.29(15)
C8 Er1 N3 Er2 119.4(4)
Cl1 Er1 N3 Er2 -46.39(8)
C9 Er1 N3 Er2 153.6(2)
C15 Er1 N3 Er2 -134.0(3)
C10 Er1 N3 Er2 -168.2(2)
O1 Er3 N4 C19 -83.9(7)
N5 Er3 N4 C19 175.8(7)
O3 Er3 N4 C19 72.4(7)
N6 Er3 N4 C19 -86.9(9)
C23 Er3 N4 C19 -149.1(6)
Cl2 Er3 N4 C19 -6.6(7)
C30 Er3 N4 C19 74.4(9)
C24 Er3 N4 C19 167.7(6)
C25 Er3 N4 C19 125.1(7)
Er2 Er3 N4 C19 -57.4(7)
O1 Er3 N4 C16 94.9(4)
N5 Er3 N4 C16 -5.3(4)
O3 Er3 N4 C16 -108.8(4)
N6 Er3 N4 C16 91.9(7)
C23 Er3 N4 C16 29.7(5)
Cl2 Er3 N4 C16 172.2(4)
C30 Er3 N4 C16 -106.7(7)
C24 Er3 N4 C16 -13.5(5)
C25 Er3 N4 C16 -56.1(5)
Er2 Er3 N4 C16 121.4(4)
O1 Er3 N5 C20 -82.2(5)
N4 Er3 N5 C20 6.5(5)
O3 Er3 N5 C20 81.4(5)
N6 Er3 N5 C20 -158.7(4)
C23 Er3 N5 C20 -153.9(5)
Cl2 Er3 N5 C20 -13.9(15)
C30 Er3 N5 C20 169.5(5)
C24 Er3 N5 C20 -179.9(5)
C25 Er3 N5 C20 158.7(5)
Er2 Er3 N5 C20 -111.5(4)
O1 Er3 N5 C21 81.0(6)
N4 Er3 N5 C21 169.8(6)
O3 Er3 N5 C21 -115.3(6)
N6 Er3 N5 C21 4.6(6)
C23 Er3 N5 C21 9.3(6)
Cl2 Er3 N5 C21 149.4(9)
C30 Er3 N5 C21 -27.2(6)
C24 Er3 N5 C21 -16.6(5)
C25 Er3 N5 C21 -38.0(6)
Er2 Er3 N5 C21 51.8(6)
N7 Er2 N6 C23 -127.8(3)
O1 Er2 N6 C23 41.7(3)
N3 Er2 N6 C23 51.7(5)
Cl1 Er2 N6 C23 -30.8(3)
Cl2 Er2 N6 C23 119.6(3)
Si1 Er2 N6 C23 -147.5(3)
Er3 Er2 N6 C23 71.1(3)
Er1 Er2 N6 C23 21.1(3)
N7 Er2 N6 C30 86.6(4)
O1 Er2 N6 C30 -103.9(4)
N3 Er2 N6 C30 -93.8(5)
Cl1 Er2 N6 C30 -176.4(4)
Cl2 Er2 N6 C30 -26.0(4)
Si1 Er2 N6 C30 66.9(4)
Er3 Er2 N6 C30 -74.5(4)
Er1 Er2 N6 C30 -124.4(4)
N7 Er2 N6 Er3 161.13(14)
O1 Er2 N6 Er3 -29.40(10)
N3 Er2 N6 Er3 -19.4(3)
Cl1 Er2 N6 Er3 -101.89(10)
Cl2 Er2 N6 Er3 48.49(9)
Si1 Er2 N6 Er3 141.41(7)
Er1 Er2 N6 Er3 -49.95(11)
O1 Er3 N6 C23 -86.2(3)
N4 Er3 N6 C23 -83.0(7)
N5 Er3 N6 C23 9.2(4)
O3 Er3 N6 C23 119.3(3)
Cl2 Er3 N6 C23 -166.8(3)
C30 Er3 N6 C23 107.3(5)
C24 Er3 N6 C23 34.3(3)
C25 Er3 N6 C23 72.2(3)
Er2 Er3 N6 C23 -118.8(3)
O1 Er3 N6 C30 166.5(4)
N4 Er3 N6 C30 169.7(6)
N5 Er3 N6 C30 -98.1(4)
O3 Er3 N6 C30 12.0(4)
C23 Er3 N6 C30 -107.3(5)
Cl2 Er3 N6 C30 85.9(3)
C24 Er3 N6 C30 -73.0(4)
C25 Er3 N6 C30 -35.1(3)
Er2 Er3 N6 C30 134.0(4)
O1 Er3 N6 Er2 32.57(12)
N4 Er3 N6 Er2 35.7(7)
N5 Er3 N6 Er2 127.95(17)
O3 Er3 N6 Er2 -121.95(14)
C23 Er3 N6 Er2 118.8(3)
Cl2 Er3 N6 Er2 -48.02(9)
C30 Er3 N6 Er2 -134.0(4)
C24 Er3 N6 Er2 153.1(3)
C25 Er3 N6 Er2 -169.1(3)
C39 Si1 N7 Si2 -165.0(4)
C41 Si1 N7 Si2 -45.0(5)
C40 Si1 N7 Si2 78.9(4)
Er2 Si1 N7 Si2 -176.0(5)
C39 Si1 N7 Er2 11.0(4)
C41 Si1 N7 Er2 131.0(4)
C40 Si1 N7 Er2 -105.1(4)
C42 Si2 N7 Si1 -153.8(4)
C44 Si2 N7 Si1 86.0(4)
C43 Si2 N7 Si1 -34.3(5)
C42 Si2 N7 Er2 30.5(4)
C44 Si2 N7 Er2 -89.7(4)
C43 Si2 N7 Er2 150.0(4)
O1 Er2 N7 Si1 178.3(4)
N6 Er2 N7 Si1 -138.0(2)
N3 Er2 N7 Si1 42.3(3)
Cl1 Er2 N7 Si1 124.8(2)
Cl2 Er2 N7 Si1 -57.3(3)
Er3 Er2 N7 Si1 -115.3(2)
Er1 Er2 N7 Si1 99.5(3)
O1 Er2 N7 Si2 -5.8(7)
N6 Er2 N7 Si2 37.9(3)
N3 Er2 N7 Si2 -141.8(2)
Cl1 Er2 N7 Si2 -59.3(3)
Cl2 Er2 N7 Si2 118.6(2)
Si1 Er2 N7 Si2 175.9(5)
Er3 Er2 N7 Si2 60.6(3)
Er1 Er2 N7 Si2 -84.6(3)
C4 N1 C1 C2 0.5(7)
Er1 N1 C1 C2 177.8(4)
C4 N1 C1 C5 -176.4(5)
Er1 N1 C1 C5 0.8(7)
N1 C1 C2 C3 -0.4(8)
C5 C1 C2 C3 176.1(7)
C1 C2 C3 C4 0.1(9)
C1 N1 C4 C3 -0.5(8)
Er1 N1 C4 C3 -176.7(5)
C2 C3 C4 N1 0.2(9)
C6 N2 C5 C1 173.1(6)
Er1 N2 C5 C1 -5.7(7)
C2 C1 C5 N2 -172.8(7)
N1 C1 C5 N2 3.4(9)
C5 N2 C6 C7 164.0(7)
Er1 N2 C6 C7 -17.3(11)
N2 C6 C7 C9 22.4(12)
C15 N3 C8 C9 4.0(6)
Er2 N3 C8 C9 -149.8(4)
Er1 N3 C8 C9 -73.9(4)
C15 N3 C8 Er1 77.9(3)
Er2 N3 C8 Er1 -75.9(2)
O1 Er1 C8 C9 -158.3(4)
N1 Er1 C8 C9 -85.1(5)
O2 Er1 C8 C9 45.5(4)
N2 Er1 C8 C9 -45.8(4)
N3 Er1 C8 C9 117.5(5)
Cl1 Er1 C8 C9 131.7(3)
C15 Er1 C8 C9 77.7(4)
C10 Er1 C8 C9 38.5(3)
Er2 Er1 C8 C9 160.7(4)
O1 Er1 C8 N3 84.2(3)
N1 Er1 C8 N3 157.4(3)
O2 Er1 C8 N3 -72.0(4)
N2 Er1 C8 N3 -163.3(3)
Cl1 Er1 C8 N3 14.2(3)
C9 Er1 C8 N3 -117.5(5)
C15 Er1 C8 N3 -39.8(3)
C10 Er1 C8 N3 -79.0(3)
Er2 Er1 C8 N3 43.2(3)
N3 C8 C9 C10 -3.6(6)
Er1 C8 C9 C10 -74.0(4)
N3 C8 C9 C7 172.3(5)
Er1 C8 C9 C7 102.0(5)
N3 C8 C9 Er1 70.3(4)
C6 C7 C9 C8 -96.6(9)
C6 C7 C9 C10 78.5(10)
C6 C7 C9 Er1 -17.1(10)
O1 Er1 C9 C8 21.2(4)
N1 Er1 C9 C8 128.2(3)
O2 Er1 C9 C8 -142.7(3)
N2 Er1 C9 C8 127.6(4)
N3 Er1 C9 C8 -35.6(3)
Cl1 Er1 C9 C8 -58.5(4)
C15 Er1 C9 C8 -74.4(4)
C10 Er1 C9 C8 -109.9(5)
Er2 Er1 C9 C8 -17.3(3)
O1 Er1 C9 C10 131.2(3)
N1 Er1 C9 C10 -121.9(3)
O2 Er1 C9 C10 -32.7(4)
N2 Er1 C9 C10 -122.5(4)
C8 Er1 C9 C10 109.9(5)
N3 Er1 C9 C10 74.4(3)
Cl1 Er1 C9 C10 51.4(4)
C15 Er1 C9 C10 35.5(3)
Er2 Er1 C9 C10 92.7(3)
O1 Er1 C9 C7 -100.5(5)
N1 Er1 C9 C7 6.5(6)
O2 Er1 C9 C7 95.7(5)
N2 Er1 C9 C7 5.9(5)
C8 Er1 C9 C7 -121.7(7)
N3 Er1 C9 C7 -157.2(6)
Cl1 Er1 C9 C7 179.8(4)
C15 Er1 C9 C7 163.9(6)
C10 Er1 C9 C7 128.4(7)
Er2 Er1 C9 C7 -138.9(5)
C8 C9 C10 C11 -176.6(6)
C7 C9 C10 C11 7.6(10)
Er1 C9 C10 C11 117.7(6)
C8 C9 C10 C15 1.6(6)
C7 C9 C10 C15 -174.2(5)
Er1 C9 C10 C15 -64.1(4)
C8 C9 C10 Er1 65.7(4)
C7 C9 C10 Er1 -110.1(6)
O1 Er1 C10 C11 172.4(5)
N1 Er1 C10 C11 -40.0(7)
O2 Er1 C10 C11 16.7(5)
N2 Er1 C10 C11 -80.4(6)
C8 Er1 C10 C11 -169.3(7)
N3 Er1 C10 C11 149.6(6)
Cl1 Er1 C10 C11 92.3(5)
C9 Er1 C10 C11 -130.4(7)
C15 Er1 C10 C11 114.4(7)
Er2 Er1 C10 C11 141.2(5)
O1 Er1 C10 C15 58.0(4)
N1 Er1 C10 C15 -154.4(3)
O2 Er1 C10 C15 -97.7(4)
N2 Er1 C10 C15 165.2(4)
C8 Er1 C10 C15 76.3(4)
N3 Er1 C10 C15 35.2(3)
Cl1 Er1 C10 C15 -22.1(4)
C9 Er1 C10 C15 115.2(5)
Er2 Er1 C10 C15 26.8(3)
O1 Er1 C10 C9 -57.2(4)
N1 Er1 C10 C9 90.4(4)
O2 Er1 C10 C9 147.1(4)
N2 Er1 C10 C9 50.1(4)
C8 Er1 C10 C9 -38.9(3)
N3 Er1 C10 C9 -80.0(4)
Cl1 Er1 C10 C9 -137.3(3)
C15 Er1 C10 C9 -115.2(5)
Er2 Er1 C10 C9 -88.3(3)
C15 C10 C11 C12 0.4(9)
C9 C10 C11 C12 178.4(6)
Er1 C10 C11 C12 -87.3(7)
C10 C11 C12 C13 0.0(10)
C11 C12 C13 C14 -0.1(10)
C12 C13 C14 C15 -0.1(9)
C8 N3 C15 C14 177.1(5)
Er2 N3 C15 C14 -35.3(7)
Er1 N3 C15 C14 -111.4(5)
C8 N3 C15 C10 -2.8(5)
Er2 N3 C15 C10 144.8(4)
Er1 N3 C15 C10 68.7(4)
C8 N3 C15 Er1 -71.5(3)
Er2 N3 C15 Er1 76.1(3)
C13 C14 C15 N3 -179.4(5)
C13 C14 C15 C10 0.5(8)
C13 C14 C15 Er1 95.8(6)
C11 C10 C15 N3 179.3(5)
C9 C10 C15 N3 0.8(6)
Er1 C10 C15 N3 -61.9(3)
C11 C10 C15 C14 -0.6(8)
C9 C10 C15 C14 -179.2(5)
Er1 C10 C15 C14 118.2(5)
C11 C10 C15 Er1 -118.8(5)
C9 C10 C15 Er1 62.7(4)
O1 Er1 C15 N3 -12.9(3)
N1 Er1 C15 N3 -174.8(4)
O2 Er1 C15 N3 -165.3(3)
N2 Er1 C15 N3 102.1(3)
C8 Er1 C15 N3 41.4(3)
Cl1 Er1 C15 N3 -84.8(3)
C9 Er1 C15 N3 81.3(3)
C10 Er1 C15 N3 117.5(5)
Er2 Er1 C15 N3 -33.3(3)
O1 Er1 C15 C14 109.8(5)
N1 Er1 C15 C14 -52.1(8)
O2 Er1 C15 C14 -42.5(5)
N2 Er1 C15 C14 -135.2(4)
C8 Er1 C15 C14 164.1(6)
N3 Er1 C15 C14 122.7(6)
Cl1 Er1 C15 C14 37.9(4)
C9 Er1 C15 C14 -155.9(6)
C10 Er1 C15 C14 -119.8(6)
Er2 Er1 C15 C14 89.4(5)
O1 Er1 C15 C10 -130.4(3)
N1 Er1 C15 C10 67.7(7)
O2 Er1 C15 C10 77.2(4)
N2 Er1 C15 C10 -15.4(4)
C8 Er1 C15 C10 -76.1(4)
N3 Er1 C15 C10 -117.5(5)
Cl1 Er1 C15 C10 157.7(4)
C9 Er1 C15 C10 -36.2(3)
Er2 Er1 C15 C10 -150.8(4)
C19 N4 C16 C17 -1.2(7)
Er3 N4 C16 C17 179.6(4)
C19 N4 C16 C20 -176.6(6)
Er3 N4 C16 C20 4.2(7)
N4 C16 C17 C18 1.2(8)
C20 C16 C17 C18 175.9(7)
C16 C17 C18 C19 -0.8(9)
C16 N4 C19 C18 0.7(8)
Er3 N4 C19 C18 179.6(5)
C17 C18 C19 N4 0.1(9)
C21 N5 C20 C16 -171.2(6)
Er3 N5 C20 C16 -7.0(8)
N4 C16 C20 N5 2.0(9)
C17 C16 C20 N5 -172.3(7)
C20 N5 C21 C22 -158.0(6)
Er3 N5 C21 C22 39.3(9)
N5 C21 C22 C24 -41.6(9)
C30 N6 C23 C24 3.7(6)
Er2 N6 C23 C24 -150.7(4)
Er3 N6 C23 C24 -73.5(4)
C30 N6 C23 Er3 77.2(3)
Er2 N6 C23 Er3 -77.2(2)
O1 Er3 C23 C24 -158.3(4)
N4 Er3 C23 C24 -87.8(5)
N5 Er3 C23 C24 -54.4(4)
O3 Er3 C23 C24 39.3(4)
N6 Er3 C23 C24 116.9(5)
Cl2 Er3 C23 C24 130.1(4)
C30 Er3 C23 C24 77.3(4)
C25 Er3 C23 C24 37.5(4)
Er2 Er3 C23 C24 160.3(4)
O1 Er3 C23 N6 84.8(3)
N4 Er3 C23 N6 155.3(3)
N5 Er3 C23 N6 -171.3(3)
O3 Er3 C23 N6 -77.6(3)
Cl2 Er3 C23 N6 13.2(3)
C30 Er3 C23 N6 -39.7(3)
C24 Er3 C23 N6 -116.9(5)
C25 Er3 C23 N6 -79.4(4)
Er2 Er3 C23 N6 43.4(3)
N6 C23 C24 C25 -3.5(6)
Er3 C23 C24 C25 -72.1(4)
N6 C23 C24 C22 170.1(5)
Er3 C23 C24 C22 101.4(6)
N6 C23 C24 Er3 68.7(4)
C21 C22 C24 C23 -52.6(9)
C21 C22 C24 C25 119.8(8)
C21 C22 C24 Er3 27.0(8)
O1 Er3 C24 C23 21.3(4)
N4 Er3 C24 C23 126.1(4)
N5 Er3 C24 C23 117.6(4)
O3 Er3 C24 C23 -148.2(4)
N6 Er3 C24 C23 -36.3(3)
Cl2 Er3 C24 C23 -60.5(4)
C30 Er3 C24 C23 -75.7(4)
C25 Er3 C24 C23 -111.6(5)
Er2 Er3 C24 C23 -17.7(4)
O1 Er3 C24 C25 132.9(3)
N4 Er3 C24 C25 -122.3(3)
N5 Er3 C24 C25 -130.8(4)
O3 Er3 C24 C25 -36.6(3)
N6 Er3 C24 C25 75.3(3)
C23 Er3 C24 C25 111.6(5)
Cl2 Er3 C24 C25 51.1(4)
C30 Er3 C24 C25 35.9(3)
Er2 Er3 C24 C25 94.0(3)
O1 Er3 C24 C22 -102.3(5)
N4 Er3 C24 C22 2.5(6)
N5 Er3 C24 C22 -6.0(5)
O3 Er3 C24 C22 88.2(5)
N6 Er3 C24 C22 -159.9(6)
C23 Er3 C24 C22 -123.6(7)
Cl2 Er3 C24 C22 175.9(4)
C30 Er3 C24 C22 160.7(6)
C25 Er3 C24 C22 124.8(6)
Er2 Er3 C24 C22 -141.3(5)
C23 C24 C25 C26 -177.8(6)
C22 C24 C25 C26 8.5(11)
Er3 C24 C25 C26 117.5(7)
C23 C24 C25 C30 1.7(6)
C22 C24 C25 C30 -172.0(5)
Er3 C24 C25 C30 -63.0(4)
C23 C24 C25 Er3 64.7(4)
C22 C24 C25 Er3 -109.0(6)
O1 Er3 C25 C26 173.3(5)
N4 Er3 C25 C26 -40.5(7)
N5 Er3 C25 C26 -87.8(6)
O3 Er3 C25 C26 12.3(6)
N6 Er3 C25 C26 149.2(7)
C23 Er3 C25 C26 -169.2(7)
Cl2 Er3 C25 C26 91.3(6)
C30 Er3 C25 C26 113.3(8)
C24 Er3 C25 C26 -131.1(7)
Er2 Er3 C25 C26 141.6(6)
O1 Er3 C25 C24 -55.6(4)
N4 Er3 C25 C24 90.6(4)
N5 Er3 C25 C24 43.3(3)
O3 Er3 C25 C24 143.4(3)
N6 Er3 C25 C24 -79.6(4)
C23 Er3 C25 C24 -38.1(3)
Cl2 Er3 C25 C24 -137.5(3)
C30 Er3 C25 C24 -115.6(5)
Er2 Er3 C25 C24 -87.3(3)
O1 Er3 C25 C30 60.0(4)
N4 Er3 C25 C30 -153.8(3)
N5 Er3 C25 C30 158.9(4)
O3 Er3 C25 C30 -101.0(4)
N6 Er3 C25 C30 35.9(3)
C23 Er3 C25 C30 77.5(4)
Cl2 Er3 C25 C30 -22.0(4)
C24 Er3 C25 C30 115.6(5)
Er2 Er3 C25 C30 28.3(4)
C24 C25 C26 C27 -179.3(7)
C30 C25 C26 C27 1.2(10)
Er3 C25 C26 C27 -84.1(8)
C25 C26 C27 C28 -0.7(12)
C26 C27 C28 C29 -0.4(13)
C27 C28 C29 C30 0.8(11)
C28 C29 C30 N6 178.7(6)
C28 C29 C30 C25 -0.3(9)
C28 C29 C30 Er3 94.4(7)
C23 N6 C30 C29 178.5(6)
Er2 N6 C30 C29 -33.0(9)
Er3 N6 C30 C29 -109.1(6)
C23 N6 C30 C25 -2.5(6)
Er2 N6 C30 C25 146.0(4)
Er3 N6 C30 C25 69.9(4)
C23 N6 C30 Er3 -72.4(3)
Er2 N6 C30 Er3 76.1(3)
C26 C25 C30 C29 -0.8(9)
C24 C25 C30 C29 179.6(6)
Er3 C25 C30 C29 116.4(6)
C26 C25 C30 N6 -179.9(5)
C24 C25 C30 N6 0.5(6)
Er3 C25 C30 N6 -62.7(4)
C26 C25 C30 Er3 -117.2(5)
C24 C25 C30 Er3 63.2(4)
O1 Er3 C30 C29 111.1(5)
N4 Er3 C30 C29 -46.7(9)
N5 Er3 C30 C29 -142.1(5)
O3 Er3 C30 C29 -44.7(5)
N6 Er3 C30 C29 124.3(6)
C23 Er3 C30 C29 165.5(6)
Cl2 Er3 C30 C29 38.3(4)
C24 Er3 C30 C29 -155.0(6)
C25 Er3 C30 C29 -119.5(6)
Er2 Er3 C30 C29 91.2(5)
O1 Er3 C30 N6 -13.2(3)
N4 Er3 C30 N6 -171.0(5)
N5 Er3 C30 N6 93.5(3)
O3 Er3 C30 N6 -169.0(3)
C23 Er3 C30 N6 41.2(3)
Cl2 Er3 C30 N6 -86.0(3)
C24 Er3 C30 N6 80.7(4)
C25 Er3 C30 N6 116.2(5)
Er2 Er3 C30 N6 -33.2(3)
O1 Er3 C30 C25 -129.4(4)
N4 Er3 C30 C25 72.8(8)
N5 Er3 C30 C25 -22.6(4)
O3 Er3 C30 C25 74.8(4)
N6 Er3 C30 C25 -116.2(5)
C23 Er3 C30 C25 -75.0(4)
Cl2 Er3 C30 C25 157.8(4)
C24 Er3 C30 C25 -35.5(3)
Er2 Er3 C30 C25 -149.3(4)
C34 O2 C31 C32 -8.9(8)
Er1 O2 C31 C32 -175.8(5)
O2 C31 C32 C33 -4.1(10)
C31 C32 C33 C34 14.7(10)
C31 O2 C34 C33 17.9(8)
Er1 O2 C34 C33 -177.8(4)
C32 C33 C34 O2 -19.9(9)
C38 O3 C35 C36 11.4(9)
Er3 O3 C35 C36 -148.9(6)
O3 C35 C36 C37 -16.8(11)
C35 C36 C37 C38 15.8(13)
C36 C37 C38 O3 -8.7(12)
C35 O3 C38 C37 -1.6(10)
Er3 O3 C38 C37 155.4(6)
